data_4076763
loop_
_publ_author_name
'Zheng, Xiaolai'
'Wang, Bing'
'Herberich, Gerhard E.'

_publ_section_title
;
 Borabenzene Adducts of Ylidic Lewis Bases. Syntheses and Structures of
 3,5-Me2C5H3BCH2PPh3, 3,5-Me2C5H3BCH(SiMe3)PPh3, and C5H5BN(Ph)PPh31
;
_journal_issue 9
_journal_name_full Organometallics
_journal_page_first 1949
_journal_paper_doi 10.1021/om011081q
_journal_volume 21
_journal_year 2002
_chemical_compound_source 'see paper'
_chemical_formula_sum 'C26 H26 B P'
_chemical_formula_weight 380.28
_chemical_name_common ' compound 3'
_chemical_name_systematic ' (triphenylphosphonio)methanide-3,5-dimethylborabenzene'
_space_group_IT_number 14
_symmetry_cell_setting monoclinic
_symmetry_space_group_name_Hall '-P 2yn'
_symmetry_space_group_name_H-M 'P 1 21/n 1'
_atom_sites_solution_hydrogens geom
_atom_sites_solution_primary direct
_atom_sites_solution_secondary difmap
_cell_angle_alpha 90.00
_cell_angle_beta 93.04(3)
_cell_angle_gamma 90.00
_cell_formula_units_Z 4.00
_cell_length_a 9.498(2)
_cell_length_b 12.950(3)
_cell_length_c 17.303(5)
_cell_measurement_reflns_used 25
_cell_measurement_temperature 223
_cell_measurement_theta_max 12
_cell_measurement_theta_min 7
_cell_volume 2125.3(9)
_computing_cell_refinement CAD4_(Enraf-Nonius,_1977)
_computing_data_collection CAD4_(Enraf-Nonius,_1977)
_computing_data_reduction PROCESS_MolEN_(Fair,_1990)
_computing_structure_refinement 'SHELXL-97 (Sheldrick, 1997)'
_computing_structure_solution 'SHELXS-97 (Sheldrick, 1990)'
_diffrn_ambient_temperature 223
_diffrn_measured_fraction_theta_full 0.996
_diffrn_measured_fraction_theta_max 0.996
_diffrn_measurement_device Enraf_Nonius_CAD4
_diffrn_measurement_method \q/2\q
_diffrn_radiation_type Mo-K\a
_diffrn_radiation_wavelength 0.71073
_diffrn_reflns_av_R_equivalents 0.106
_diffrn_reflns_limit_h_max 11
_diffrn_reflns_limit_h_min -11
_diffrn_reflns_limit_k_max 15
_diffrn_reflns_limit_k_min 0
_diffrn_reflns_limit_l_max 21
_diffrn_reflns_limit_l_min -21
_diffrn_reflns_number 9050
_diffrn_reflns_theta_full 25.98
_diffrn_reflns_theta_max 26.0
_diffrn_reflns_theta_min 2.4
_diffrn_standards_decay_% -10.67
_diffrn_standards_interval_time 120
_diffrn_standards_number 3
_exptl_absorpt_coefficient_mu 0.133
_exptl_absorpt_correction_T_max 0.000
_exptl_absorpt_correction_T_min 0.000
_exptl_absorpt_correction_type none
_exptl_crystal_colour 'pale yellow'
_exptl_crystal_density_diffrn 1.19
_exptl_crystal_density_meas ?
_exptl_crystal_description needle
_exptl_crystal_F_000 808
_exptl_crystal_size_max 0.95
_exptl_crystal_size_mid 0.25
_exptl_crystal_size_min 0.20
_refine_diff_density_max 0.182
_refine_diff_density_min -0.210
_refine_diff_density_rms 0.043
_refine_ls_extinction_coef not_refined
_refine_ls_extinction_method none
_refine_ls_goodness_of_fit_ref 0.704
_refine_ls_hydrogen_treatment mixed
_refine_ls_matrix_type full
_refine_ls_number_parameters 357
_refine_ls_number_reflns 4165
_refine_ls_number_restraints 0
_refine_ls_restrained_S_all 0.704
_refine_ls_R_factor_all 0.1951
_refine_ls_R_factor_gt 0.0623
_refine_ls_shift/su_max 0.001
_refine_ls_shift/su_mean 0.000
_refine_ls_structure_factor_coef Fsqd
_refine_ls_weighting_details 'calc w=1/[\s^2^(Fo^2^)+(0.0001P)^2^+0.0000P] where P=(Fo^2^+2Fc^2^)/3'
_refine_ls_weighting_scheme calc
_refine_ls_wR_factor_gt 0.0856
_refine_ls_wR_factor_ref 0.1053
_reflns_number_gt 1419
_reflns_number_total 4161
_reflns_threshold_expression >2sigma(I)
_cod_data_source_file om011081q.cif
_cod_data_source_block xz19_241100
_cod_depositor_comments
;
The following automatic conversions were performed:
'_atom_site_symetry_multiplicity' tag replaced with
'_atom_site_symmetry_multiplicity'.

Automatic conversion script
Id: cif_correct_tags 1440 2010-10-19 06:21:57Z saulius 

The following automatic conversions were performed:

'_exptl_crystal_density_meas' value 'none' was changed to '?' - the
value is perceived as not measured.

Automatic conversion script
Id: cif_fix_values 3008 2015-01-20 13:52:24Z robertas 
;
_cod_original_cell_volume 2125.2(9)
_cod_original_sg_symbol_H-M P21/n
_cod_original_formula_sum 'C26 H26 B1 P1'
_cod_database_code 4076763

loop_
_symmetry_equiv_pos_as_xyz
'x, y, z'
'x+1/2, -y+1/2, z+1/2'
'-x, -y, -z'
'-x-1/2, y-1/2, -z-1/2'

loop_
_atom_site_label
_atom_site_type_symbol
_atom_site_fract_x
_atom_site_fract_y
_atom_site_fract_z
_atom_site_U_iso_or_equiv
_atom_site_adp_type
_atom_site_occupancy
_atom_site_symmetry_multiplicity
_atom_site_calc_flag
_atom_site_refinement_flags
P P 0.61679(11) 0.59158(9) 0.18006(5) 0.0429(3) Uani 1 1 d .
C1 C 0.5268(5) 0.5246(3) 0.1012(2) 0.0530(12) Uani 1 1 d .
B B 0.5505(5) 0.4015(4) 0.0934(2) 0.0480(12) Uani 1 1 d .
C15 C 0.4239(5) 0.3345(4) 0.0975(2) 0.0515(12) Uani 1 1 d .
C14 C 0.4337(5) 0.2290(4) 0.0853(2) 0.0543(12) Uani 1 1 d .
C13 C 0.5615(6) 0.1846(4) 0.0689(2) 0.0554(13) Uani 1 1 d .
C12 C 0.6830(5) 0.2429(4) 0.06332(19) 0.0498(11) Uani 1 1 d .
C11 C 0.6841(4) 0.3475(4) 0.0758(2) 0.0468(11) Uani 1 1 d .
C16 C 0.8147(6) 0.1884(5) 0.0405(3) 0.0710(16) Uani 1 1 d .
C17 C 0.3049(7) 0.1600(5) 0.0888(3) 0.093(2) Uani 1 1 d .
C21 C 0.6024(4) 0.5211(3) 0.26850(19) 0.0386(10) Uani 1 1 d .
C22 C 0.7157(5) 0.4703(3) 0.3040(2) 0.0554(12) Uani 1 1 d .
C23 C 0.7001(5) 0.4148(4) 0.3710(2) 0.0543(12) Uani 1 1 d .
C24 C 0.5757(5) 0.4089(4) 0.4024(3) 0.0603(13) Uani 1 1 d .
C25 C 0.4626(5) 0.4570(4) 0.3670(3) 0.0817(18) Uani 1 1 d .
C26 C 0.4747(5) 0.5130(4) 0.2997(3) 0.0645(14) Uani 1 1 d .
C31 C 0.7973(4) 0.6145(3) 0.1627(2) 0.0417(10) Uani 1 1 d .
C32 C 0.8549(6) 0.5922(4) 0.0939(3) 0.0594(13) Uani 1 1 d .
C33 C 0.9914(6) 0.6125(4) 0.0805(3) 0.0791(16) Uani 1 1 d .
C34 C 1.0761(6) 0.6577(4) 0.1385(4) 0.0802(17) Uani 1 1 d .
C35 C 1.0207(5) 0.6845(4) 0.2074(3) 0.0658(14) Uani 1 1 d .
C36 C 0.8851(5) 0.6636(3) 0.2206(3) 0.0538(12) Uani 1 1 d .
C41 C 0.5353(4) 0.7129(3) 0.1944(2) 0.0432(10) Uani 1 1 d .
C42 C 0.5340(5) 0.7597(4) 0.2677(2) 0.0611(13) Uani 1 1 d .
C43 C 0.4725(5) 0.8525(4) 0.2768(3) 0.0729(16) Uani 1 1 d .
C44 C 0.4126(5) 0.9028(4) 0.2133(3) 0.0686(15) Uani 1 1 d .
C45 C 0.4151(5) 0.8605(4) 0.1407(3) 0.0647(14) Uani 1 1 d .
C46 C 0.4732(4) 0.7666(4) 0.1310(3) 0.0518(12) Uani 1 1 d .
H1A H 0.567(3) 0.563(3) 0.0594(19) 0.056(13) Uiso 1 1 d .
H1B H 0.423(4) 0.536(3) 0.116(2) 0.072(14) Uiso 1 1 d .
H11 H 0.774(3) 0.377(2) 0.0644(16) 0.032(10) Uiso 1 1 d .
H13 H 0.559(3) 0.113(3) 0.0619(18) 0.046(12) Uiso 1 1 d .
H15 H 0.334(3) 0.368(2) 0.1073(17) 0.044(11) Uiso 1 1 d .
H16A H 0.831(4) 0.182(3) -0.016(2) 0.099(16) Uiso 1 1 d .
H16B H 0.826(5) 0.118(4) 0.055(3) 0.12(2) Uiso 1 1 d .
H16C H 0.907(4) 0.230(3) 0.055(2) 0.084(16) Uiso 1 1 d .
H17A H 0.3096(19) 0.110(2) 0.0538(17) 0.14(3) Uiso 1 1 calc R
H17B H 0.227(2) 0.1974(12) 0.079(2) 0.15(3) Uiso 1 1 calc R
H17C H 0.302(2) 0.132(2) 0.1360(15) 0.16(3) Uiso 1 1 calc R
H22 H 0.811(3) 0.470(3) 0.2861(19) 0.057(12) Uiso 1 1 d .
H23 H 0.777(4) 0.380(3) 0.379(2) 0.102(19) Uiso 1 1 d .
H24 H 0.550(4) 0.373(3) 0.448(2) 0.077(15) Uiso 1 1 d .
H25 H 0.385(3) 0.460(3) 0.3870(18) 0.037(11) Uiso 1 1 d .
H26 H 0.400(3) 0.555(3) 0.272(2) 0.069(13) Uiso 1 1 d .
H42 H 0.598(4) 0.715(3) 0.314(2) 0.110(16) Uiso 1 1 d .
H32 H 0.794(4) 0.560(3) 0.065(2) 0.068(16) Uiso 1 1 d .
H33 H 1.021(4) 0.575(3) 0.031(2) 0.110(17) Uiso 1 1 d .
H34 H 1.175(3) 0.666(3) 0.1279(18) 0.057(12) Uiso 1 1 d .
H35 H 1.081(4) 0.725(3) 0.249(2) 0.090(15) Uiso 1 1 d .
H36 H 0.852(4) 0.684(3) 0.267(2) 0.077(15) Uiso 1 1 d .
H43 H 0.470(4) 0.875(3) 0.325(2) 0.059(13) Uiso 1 1 d .
H44 H 0.385(3) 0.965(2) 0.2132(19) 0.038(12) Uiso 1 1 d .
H45 H 0.393(5) 0.895(3) 0.095(3) 0.110(19) Uiso 1 1 d .
H46 H 0.502(4) 0.742(3) 0.085(2) 0.071(14) Uiso 1 1 d .

loop_
_atom_site_aniso_label
_atom_site_aniso_U_11
_atom_site_aniso_U_22
_atom_site_aniso_U_33
_atom_site_aniso_U_23
_atom_site_aniso_U_13
_atom_site_aniso_U_12
P 0.0526(7) 0.0479(7) 0.0274(5) 0.0018(6) -0.0044(4) 0.0003(6)
C1 0.065(3) 0.056(3) 0.037(3) -0.002(2) -0.010(2) 0.000(3)
B 0.066(3) 0.052(3) 0.024(2) 0.000(2) -0.015(2) -0.009(3)
C15 0.056(3) 0.059(3) 0.038(2) -0.001(2) -0.002(2) 0.007(3)
C14 0.068(3) 0.065(4) 0.030(2) 0.000(2) -0.001(2) -0.012(3)
C13 0.089(4) 0.045(3) 0.031(2) 0.001(2) -0.008(2) -0.011(3)
C12 0.072(3) 0.059(3) 0.017(2) 0.007(2) -0.008(2) 0.006(3)
C11 0.052(3) 0.059(3) 0.029(2) 0.004(2) -0.005(2) -0.004(3)
C16 0.088(4) 0.079(5) 0.045(3) -0.002(3) 0.001(3) 0.013(4)
C17 0.104(6) 0.113(5) 0.062(4) -0.001(4) 0.001(3) -0.045(5)
C21 0.043(2) 0.041(3) 0.032(2) 0.0066(19) -0.0001(18) 0.000(2)
C22 0.053(3) 0.071(3) 0.043(3) 0.016(2) 0.011(2) 0.010(3)
C23 0.049(3) 0.063(3) 0.051(3) 0.012(3) 0.007(2) 0.011(3)
C24 0.057(3) 0.072(3) 0.051(3) 0.019(3) -0.006(2) 0.001(3)
C25 0.039(3) 0.126(5) 0.081(4) 0.041(3) 0.009(3) -0.006(3)
C26 0.044(3) 0.093(4) 0.056(3) 0.040(3) -0.002(2) -0.001(3)
C31 0.049(2) 0.046(3) 0.030(2) 0.0062(19) 0.0024(19) 0.002(2)
C32 0.068(4) 0.054(3) 0.058(3) 0.001(3) 0.019(3) -0.019(3)
C33 0.095(5) 0.067(4) 0.079(4) -0.009(3) 0.041(4) -0.019(3)
C34 0.049(4) 0.073(4) 0.120(5) 0.032(4) 0.022(4) 0.002(3)
C35 0.052(3) 0.080(4) 0.064(3) 0.016(3) -0.008(3) -0.010(3)
C36 0.054(3) 0.063(3) 0.045(3) 0.009(3) 0.001(2) -0.003(3)
C41 0.042(2) 0.054(3) 0.033(2) 0.007(2) -0.0008(18) -0.007(2)
C42 0.074(3) 0.066(4) 0.043(3) -0.014(3) -0.004(2) 0.017(3)
C43 0.091(4) 0.072(4) 0.055(3) -0.023(3) 0.001(3) 0.009(3)
C44 0.059(3) 0.047(4) 0.097(4) -0.009(4) -0.012(3) 0.011(3)
C45 0.068(3) 0.056(3) 0.067(4) -0.003(3) -0.024(3) 0.018(3)
C46 0.052(3) 0.053(3) 0.049(3) 0.002(3) -0.003(2) 0.008(2)

loop_
_atom_type_symbol
_atom_type_description
_atom_type_scat_dispersion_real
_atom_type_scat_dispersion_imag
_atom_type_scat_source
P P 0.1023 0.0942 'International Tables Vol C Tables 4.2.6.8 and 6.1.1.4'
C C 0.0033 0.0016 'International Tables Vol C Tables 4.2.6.8 and 6.1.1.4'
B B 0.0013 0.0007 'International Tables Vol C Tables 4.2.6.8 and 6.1.1.4'
H H 0.0000 0.0000 'International Tables Vol C Tables 4.2.6.8 and 6.1.1.4'

loop_
_geom_angle_atom_site_label_1
_geom_angle_atom_site_label_2
_geom_angle_atom_site_label_3
_geom_angle
C41 P C31 107.86(17)
C41 P C21 106.09(17)
C31 P C21 110.28(18)
C41 P C1 109.91(19)
C31 P C1 112.1(2)
C21 P C1 110.4(2)
B C1 P 118.5(3)
B C1 H1A 112(2)
P C1 H1A 98(2)
B C1 H1B 108(2)
P C1 H1B 99(2)
H1A C1 H1B 122(3)
C15 B C11 115.7(4)
C15 B C1 117.0(4)
C11 B C1 127.0(4)
C14 C15 B 120.4(4)
C14 C15 H15 121.6(18)
B C15 H15 117.9(18)
C13 C14 C15 120.5(4)
C13 C14 C17 118.7(5)
C15 C14 C17 120.8(5)
C14 C13 C12 121.9(5)
C14 C13 H13 115(2)
C12 C13 H13 123(2)
C11 C12 C13 121.8(5)
C11 C12 C16 120.3(5)
C13 C12 C16 117.9(5)
C12 C11 B 119.6(4)
C12 C11 H11 110.9(17)
B C11 H11 128.9(17)
C12 C16 H16A 118(2)
C12 C16 H16B 118(3)
H16A C16 H16B 99(4)
C12 C16 H16C 113(2)
H16A C16 H16C 96(3)
H16B C16 H16C 110(4)
C14 C17 H17A 109.5
C14 C17 H17B 109.5
H17A C17 H17B 109.5
C14 C17 H17C 109.5
H17A C17 H17C 109.5
H17B C17 H17C 109.5
C26 C21 C22 118.6(4)
C26 C21 P 119.3(3)
C22 C21 P 122.0(3)
C21 C22 C23 120.5(4)
C21 C22 H22 125(2)
C23 C22 H22 114(2)
C24 C23 C22 120.8(5)
C24 C23 H23 132(3)
C22 C23 H23 106(3)
C23 C24 C25 119.2(5)
C23 C24 H24 130(2)
C25 C24 H24 111(2)
C24 C25 C26 121.4(5)
C24 C25 H25 122(2)
C26 C25 H25 117(2)
C21 C26 C25 119.5(4)
C21 C26 H26 113(2)
C25 C26 H26 127(2)
C32 C31 C36 117.5(4)
C32 C31 P 123.0(3)
C36 C31 P 119.4(3)
C33 C32 C31 122.6(5)
C33 C32 H32 128(3)
C31 C32 H32 109(3)
C32 C33 C34 118.9(5)
C32 C33 H33 110(2)
C34 C33 H33 129(2)
C35 C34 C33 120.1(5)
C35 C34 H34 124(2)
C33 C34 H34 116(2)
C36 C35 C34 120.7(5)
C36 C35 H35 119(2)
C34 C35 H35 121(2)
C35 C36 C31 120.1(4)
C35 C36 H36 118(2)
C31 C36 H36 122(2)
C46 C41 C42 118.0(4)
C46 C41 P 119.8(3)
C42 C41 P 122.2(3)
C43 C42 C41 120.9(5)
C43 C42 H42 126(2)
C41 C42 H42 113(2)
C42 C43 C44 119.5(5)
C42 C43 H43 116(2)
C44 C43 H43 125(2)
C45 C44 C43 121.1(5)
C45 C44 H44 114(2)
C43 C44 H44 124(3)
C46 C45 C44 120.1(5)
C46 C45 H45 114(3)
C44 C45 H45 125(3)
C45 C46 C41 120.4(5)
C45 C46 H46 125(2)
C41 C46 H46 112(2)

loop_
_geom_bond_atom_site_label_1
_geom_bond_atom_site_label_2
_geom_bond_distance
P C41 1.774(4)
P C31 1.781(4)
P C21 1.793(3)
P C1 1.796(4)
C1 B 1.617(6)
C1 H1A 0.97(3)
C1 H1B 1.04(3)
B C15 1.488(4)
B C11 1.494(4)
C15 C14 1.386(5)
C15 H15 0.98(3)
C14 C13 1.386(6)
C14 C17 1.519(5)
C13 C12 1.387(5)
C13 H13 0.93(3)
C12 C11 1.372(5)
C12 C16 1.508(6)
C11 H11 0.97(3)
C16 H16A 1.00(4)
C16 H16B 0.96(4)
C16 H16C 1.05(4)
C17 H17A 0.8939
C17 H17B 0.8939
C17 H17C 0.8939
C21 C26 1.358(5)
C21 C22 1.378(5)
C22 C23 1.379(5)
C22 H22 0.97(3)
C23 C24 1.329(5)
C23 H23 0.87(4)
C24 C25 1.359(6)
C24 H24 0.95(4)
C25 C26 1.382(6)
C25 H25 0.83(3)
C26 H26 1.00(3)
C31 C32 1.368(5)
C31 C36 1.419(5)
C32 C33 1.355(6)
C32 H32 0.85(4)
C33 C34 1.383(7)
C33 H33 1.03(4)
C34 C35 1.373(6)
C34 H34 0.97(3)
C35 C36 1.347(5)
C35 H35 1.04(4)
C36 H36 0.92(3)
C41 C46 1.403(5)
C41 C42 1.406(5)
C42 C43 1.350(6)
C42 H42 1.14(4)
C43 C44 1.374(6)
C43 H43 0.89(3)
C44 C45 1.371(6)
C44 H44 0.85(3)
C45 C46 1.351(5)
C45 H45 0.93(4)
C46 H46 0.92(3)
